data_4033485
loop_
_publ_author_name
'Ray, Sumit K.'
'Biswas, Rayhan G.'
'Suneja, Arun'
'Sadhu, Milon M.'
'Singh, Vinod K.'

_publ_section_title
;
 (R)-DM-SEGPHOS-Ag(I)-Catalyzed Enantioselective Synthesis of Pyrrolidines
 and Pyrrolizidines via (1,3)- and Double (1,3)-Dipolar Cycloaddition
 Reactions.
;
_journal_issue 4
_journal_name_full 'The Journal of organic chemistry'
_journal_page_first 2293
_journal_page_last 2308
_journal_paper_doi 10.1021/acs.joc.7b03185
_journal_volume 83
_journal_year 2018
_chemical_formula_sum 'C23 H22 Br N3 O3'
_chemical_formula_weight 468.35
_space_group_IT_number 1
_space_group_name_Hall 'P 1'
_space_group_name_H-M_alt 'P 1'
_symmetry_cell_setting triclinic
_symmetry_space_group_name_Hall 'P 1'
_symmetry_space_group_name_H-M 'P 1'
_atom_sites_solution_hydrogens geom
_atom_sites_solution_primary direct
_atom_sites_solution_secondary difmap
_audit_creation_method SHELXL-97
_cell_angle_alpha 81.886(8)
_cell_angle_beta 88.585(9)
_cell_angle_gamma 73.865(9)
_cell_formula_units_Z 1
_cell_length_a 5.6515(12)
_cell_length_b 8.034(2)
_cell_length_c 12.082(3)
_cell_measurement_reflns_used 9518
_cell_measurement_temperature 140(2)
_cell_measurement_theta_max 29.66
_cell_measurement_theta_min 2.67
_cell_volume 521.6(2)
_computing_cell_refinement 'Bruker SAINT'
_computing_data_collection 'Bruker APEX2'
_computing_data_reduction 'Bruker SAINT'
_computing_molecular_graphics 'Bruker SHELXTL'
_computing_publication_material 'Bruker SHELXTL'
_computing_structure_refinement 'SHELXL-2014 (Sheldrick 2014)'
_computing_structure_solution 'SHELXS-97 (Sheldrick 2008)'
_diffrn_ambient_temperature 140(2)
_diffrn_measured_fraction_theta_full 0.720
_diffrn_measured_fraction_theta_max 0.720
_diffrn_measurement_device_type 'Bruker APEX-II CCD'
_diffrn_radiation_monochromator graphite
_diffrn_radiation_source 'fine-focus sealed tube'
_diffrn_radiation_type MoK\a
_diffrn_radiation_wavelength 0.71073
_diffrn_reflns_av_R_equivalents 0.0945
_diffrn_reflns_av_sigmaI/netI 0.1550
_diffrn_reflns_limit_h_max 6
_diffrn_reflns_limit_h_min -8
_diffrn_reflns_limit_k_max 10
_diffrn_reflns_limit_k_min -10
_diffrn_reflns_limit_l_max 17
_diffrn_reflns_limit_l_min -14
_diffrn_reflns_number 3016
_diffrn_reflns_theta_full 30.58
_diffrn_reflns_theta_max 30.58
_diffrn_reflns_theta_min 2.96
_exptl_absorpt_coefficient_mu 2.000
_exptl_absorpt_correction_T_max 0.787
_exptl_absorpt_correction_T_min 0.554
_exptl_absorpt_correction_type empirical
_exptl_absorpt_process_details sadabs
_exptl_crystal_colour colourless
_exptl_crystal_density_diffrn 1.491
_exptl_crystal_density_method 'not measured'
_exptl_crystal_description block
_exptl_crystal_F_000 240
_exptl_crystal_size_max 0.29
_exptl_crystal_size_mid 0.21
_exptl_crystal_size_min 0.12
_refine_diff_density_max 0.501
_refine_diff_density_min -0.585
_refine_diff_density_rms 0.111
_refine_ls_abs_structure_details 'Flack H D (1983), Acta Cryst. A39, 876-881'
_refine_ls_abs_structure_Flack 0.031(15)
_refine_ls_extinction_method none
_refine_ls_goodness_of_fit_ref 0.926
_refine_ls_hydrogen_treatment mixed
_refine_ls_matrix_type full
_refine_ls_number_parameters 271
_refine_ls_number_reflns 2978
_refine_ls_number_restraints 3
_refine_ls_restrained_S_all 0.925
_refine_ls_R_factor_all 0.0922
_refine_ls_R_factor_gt 0.0615
_refine_ls_shift/su_max 0.000
_refine_ls_shift/su_mean 0.000
_refine_ls_structure_factor_coef Fsqd
_refine_ls_weighting_details 'calc w=1/[\s^2^(Fo^2^)+(0.0000P)^2^+0.0000P] where P=(Fo^2^+2Fc^2^)/3'
_refine_ls_weighting_scheme calc
_refine_ls_wR_factor_gt 0.1341
_refine_ls_wR_factor_ref 0.1497
_reflns_number_gt 2254
_reflns_number_total 2978
_reflns_threshold_expression >2sigma(I)
_cod_data_source_file jo7b03185_si_003.cif
_cod_data_source_block t_b
_cod_depositor_comments
;
The following automatic conversions were performed:

'_symmetry_cell_setting' value 'Triclinic' changed to 'triclinic'
according to
/home/data/users/saulius/crontab/automatic-downloads/rss-feeds/ACS/lib/dictionaries/cif_core.dic
dictionary named 'cif_core.dic' version 2.4.2 from 2011-04-26.

Automatic conversion script
Id: cif_fix_values 4973 2017-02-22 13:04:09Z antanas 

 Adding full bibliography for 4033482--4033485.cif.
;
_cod_original_sg_symbol_H-M P1
_cod_database_code 4033485

loop_
_symmetry_equiv_pos_as_xyz
'x, y, z'

loop_
_atom_site_label
_atom_site_type_symbol
_atom_site_fract_x
_atom_site_fract_y
_atom_site_fract_z
_atom_site_U_iso_or_equiv
_atom_site_adp_type
_atom_site_occupancy
_atom_site_symmetry_multiplicity
_atom_site_calc_flag
_atom_site_refinement_flags
Br1 Br 1.00531(7) 0.13039(6) 0.95792(6) 0.0317(3) Uani 1 1 d .
O1 O 0.1690(10) 0.2283(8) 0.4997(4) 0.0250(13) Uani 1 1 d .
O2 O 0.5730(10) 0.7878(8) 0.5422(4) 0.0240(13) Uani 1 1 d .
O3 O 0.3413(9) 0.8761(7) 0.6893(4) 0.0192(12) Uani 1 1 d .
N1 N 0.4620(11) 0.2340(8) 0.3697(4) 0.0144(12) Uani 1 1 d .
N2 N 0.1000(12) 0.7892(9) 0.4473(4) 0.0191(14) Uani 1 1 d .
H2A H 0.0654 0.8965 0.4116 0.023 Uiso 1 1 calc R
N3 N 0.6422(14) 0.3040(11) 0.3207(6) 0.0296(17) Uani 1 1 d .
C1 C 0.1396(14) 0.6504(10) 0.2724(5) 0.0162(15) Uani 1 1 d .
C2 C -0.0048(13) 0.5819(10) 0.2068(6) 0.0183(16) Uani 1 1 d .
H2B H -0.1277 0.5313 0.2395 0.022 Uiso 1 1 calc R
C3 C 0.0400(16) 0.5914(12) 0.0918(6) 0.030(2) Uani 1 1 d .
H3B H -0.0523 0.5442 0.0462 0.035 Uiso 1 1 calc R
C4 C 0.2158(16) 0.6681(11) 0.0429(6) 0.0241(18) Uani 1 1 d .
H4A H 0.2410 0.6753 -0.0355 0.029 Uiso 1 1 calc R
C5 C 0.3553(16) 0.7346(11) 0.1097(6) 0.0231(17) Uani 1 1 d .
H5A H 0.4766 0.7871 0.0772 0.028 Uiso 1 1 calc R
C6 C 0.3152(14) 0.7234(11) 0.2255(6) 0.0209(17) Uani 1 1 d .
H6A H 0.4115 0.7671 0.2713 0.025 Uiso 1 1 calc R
C7 C 0.0960(14) 0.6329(9) 0.3983(5) 0.0144(14) Uani 1 1 d .
H7A H -0.0656 0.6069 0.4140 0.017 Uiso 1 1 calc R
C8 C 0.3043(13) 0.4892(10) 0.4678(5) 0.0155(15) Uani 1 1 d .
H8A H 0.4680 0.5083 0.4467 0.019 Uiso 1 1 calc R
C9 C 0.2411(13) 0.5340(9) 0.5846(5) 0.0127(14) Uani 1 1 d .
H9A H 0.0874 0.4997 0.6062 0.015 Uiso 1 1 calc R
C10 C 0.1711(13) 0.7369(10) 0.5656(5) 0.0165(15) Uani 1 1 d .
H10A H 0.0267 0.7839 0.6128 0.020 Uiso 1 1 calc R
C11 C 0.4341(14) 0.4406(10) 0.6741(5) 0.0158(15) Uani 1 1 d .
C12 C 0.6756(14) 0.3545(10) 0.6491(6) 0.0173(15) Uani 1 1 d .
H12A H 0.7239 0.3585 0.5731 0.021 Uiso 1 1 calc R
C13 C 0.8484(15) 0.2627(11) 0.7323(6) 0.0200(16) Uani 1 1 d .
H13A H 1.0116 0.2037 0.7136 0.024 Uiso 1 1 calc R
C14 C 0.7758(16) 0.2596(10) 0.8434(5) 0.0214(17) Uani 1 1 d .
C15 C 0.5381(15) 0.3432(11) 0.8719(6) 0.0239(18) Uani 1 1 d .
H15A H 0.4921 0.3403 0.9482 0.029 Uiso 1 1 calc R
C16 C 0.3665(15) 0.4321(11) 0.7873(6) 0.0201(16) Uani 1 1 d .
H16A H 0.2022 0.4874 0.8064 0.024 Uiso 1 1 calc R
C17 C 0.7422(17) 0.1980(12) 0.2490(7) 0.0287(19) Uani 1 1 d .
H17A H 0.8728 0.2148 0.2016 0.034 Uiso 1 1 calc R
C18 C 0.6422(16) 0.0595(11) 0.2478(6) 0.0267(19) Uani 1 1 d .
H18A H 0.6884 -0.0311 0.2022 0.032 Uiso 1 1 calc R
C19 C 0.4588(15) 0.0814(11) 0.3281(6) 0.0208(16) Uani 1 1 d .
H19A H 0.3544 0.0084 0.3497 0.025 Uiso 1 1 calc R
C20 C 0.3045(13) 0.3093(10) 0.4512(5) 0.0149(15) Uani 1 1 d .
C21 C 0.3849(14) 0.8029(10) 0.5954(5) 0.0164(15) Uani 1 1 d .
C22 C 0.5360(15) 0.9403(12) 0.7288(7) 0.028(2) Uani 1 1 d .
H22A H 0.4641 1.0417 0.7688 0.033 Uiso 1 1 calc R
H22B H 0.6300 0.9784 0.6646 0.033 Uiso 1 1 calc R
C23 C 0.7071(17) 0.7919(15) 0.8077(7) 0.034(2) Uani 1 1 d .
H23A H 0.8384 0.8335 0.8359 0.051 Uiso 1 1 calc R
H23B H 0.7799 0.6929 0.7671 0.051 Uiso 1 1 calc R
H23C H 0.6124 0.7544 0.8707 0.051 Uiso 1 1 calc R

loop_
_atom_site_aniso_label
_atom_site_aniso_U_11
_atom_site_aniso_U_22
_atom_site_aniso_U_33
_atom_site_aniso_U_23
_atom_site_aniso_U_13
_atom_site_aniso_U_12
Br1 0.0286(5) 0.0383(5) 0.0190(3) 0.0036(3) -0.0050(3) 0.0024(4)
O1 0.028(3) 0.029(3) 0.026(3) -0.009(2) 0.013(2) -0.018(3)
O2 0.018(3) 0.031(4) 0.022(3) -0.004(2) 0.0055(19) -0.007(3)
O3 0.016(3) 0.027(3) 0.017(2) -0.010(2) -0.0012(18) -0.007(3)
N1 0.016(3) 0.014(3) 0.015(3) -0.005(2) 0.005(2) -0.006(3)
N2 0.033(4) 0.017(3) 0.010(2) -0.002(2) -0.004(2) -0.012(3)
N3 0.030(5) 0.032(5) 0.029(3) -0.011(3) 0.008(3) -0.008(4)
C1 0.015(4) 0.013(4) 0.018(3) -0.004(3) -0.001(2) 0.001(3)
C2 0.012(4) 0.022(4) 0.023(3) -0.006(3) -0.003(2) -0.005(4)
C3 0.036(5) 0.037(5) 0.017(3) -0.006(3) -0.009(3) -0.011(4)
C4 0.032(5) 0.024(4) 0.012(3) -0.001(3) -0.003(3) 0.000(4)
C5 0.026(5) 0.019(4) 0.020(3) -0.001(3) 0.007(3) -0.002(4)
C6 0.022(5) 0.022(4) 0.018(3) -0.007(3) -0.002(3) -0.003(4)
C7 0.019(4) 0.012(4) 0.016(3) -0.005(3) 0.001(2) -0.010(3)
C8 0.016(4) 0.021(4) 0.016(3) -0.007(3) 0.005(2) -0.014(3)
C9 0.013(4) 0.016(4) 0.011(3) -0.004(2) 0.004(2) -0.006(3)
C10 0.015(4) 0.018(4) 0.016(3) -0.007(3) -0.003(2) 0.000(3)
C11 0.018(4) 0.015(4) 0.017(3) 0.001(3) 0.005(2) -0.010(3)
C12 0.017(4) 0.016(4) 0.019(3) -0.004(3) 0.000(2) -0.003(3)
C13 0.015(4) 0.018(4) 0.024(3) 0.004(3) 0.002(3) -0.003(4)
C14 0.034(5) 0.015(4) 0.013(3) -0.003(3) -0.003(3) -0.003(4)
C15 0.030(5) 0.028(5) 0.013(3) -0.004(3) 0.003(3) -0.005(4)
C16 0.016(4) 0.016(4) 0.023(3) -0.001(3) 0.003(3) 0.004(4)
C17 0.032(5) 0.023(5) 0.033(4) -0.008(3) 0.017(3) -0.009(4)
C18 0.032(5) 0.023(5) 0.025(4) -0.011(3) 0.011(3) -0.004(4)
C19 0.027(5) 0.019(4) 0.023(3) -0.005(3) 0.006(3) -0.016(4)
C20 0.012(4) 0.011(4) 0.020(3) -0.004(3) -0.003(2) 0.001(3)
C21 0.018(4) 0.013(4) 0.018(3) 0.000(3) 0.003(2) -0.006(3)
C22 0.017(5) 0.028(5) 0.040(5) -0.016(4) -0.006(3) -0.004(4)
C23 0.028(5) 0.049(6) 0.029(4) -0.007(4) -0.005(3) -0.014(5)

loop_
_atom_type_symbol
_atom_type_description
_atom_type_scat_dispersion_real
_atom_type_scat_dispersion_imag
_atom_type_scat_source
C C 0.0033 0.0016 'International Tables Vol C Tables 4.2.6.8 and 6.1.1.4'
H H 0.0000 0.0000 'International Tables Vol C Tables 4.2.6.8 and 6.1.1.4'
N N 0.0061 0.0033 'International Tables Vol C Tables 4.2.6.8 and 6.1.1.4'
O O 0.0106 0.0060 'International Tables Vol C Tables 4.2.6.8 and 6.1.1.4'
Br Br -0.2901 2.4595 'International Tables Vol C Tables 4.2.6.8 and 6.1.1.4'

loop_
_geom_angle_atom_site_label_1
_geom_angle_atom_site_label_2
_geom_angle_atom_site_label_3
_geom_angle
C21 O3 C22 116.5(6)
N3 N1 C19 111.7(6)
N3 N1 C20 123.1(6)
C19 N1 C20 125.2(6)
C10 N2 C7 108.7(6)
C10 N2 H2A 125.6
C7 N2 H2A 125.6
C17 N3 N1 103.8(7)
C6 C1 C2 121.1(6)
C6 C1 C7 121.6(6)
C2 C1 C7 117.2(7)
C3 C2 C1 117.6(8)
C3 C2 H2B 121.2
C1 C2 H2B 121.2
C4 C3 C2 121.6(7)
C4 C3 H3B 119.2
C2 C3 H3B 119.2
C3 C4 C5 119.5(7)
C3 C4 H4A 120.3
C5 C4 H4A 120.3
C4 C5 C6 119.5(8)
C4 C5 H5A 120.2
C6 C5 H5A 120.2
C1 C6 C5 120.6(7)
C1 C6 H6A 119.7
C5 C6 H6A 119.7
N2 C7 C1 113.3(6)
N2 C7 C8 101.3(5)
C1 C7 C8 113.6(5)
N2 C7 H7A 109.4
C1 C7 H7A 109.4
C8 C7 H7A 109.4
C20 C8 C9 115.1(6)
C20 C8 C7 112.3(5)
C9 C8 C7 100.4(5)
C20 C8 H8A 109.5
C9 C8 H8A 109.5
C7 C8 H8A 109.5
C8 C9 C11 115.4(6)
C8 C9 C10 102.4(6)
C11 C9 C10 117.1(5)
C8 C9 H9A 107.1
C11 C9 H9A 107.1
C10 C9 H9A 107.1
N2 C10 C21 111.9(7)
N2 C10 C9 105.8(5)
C21 C10 C9 111.1(6)
N2 C10 H10A 109.3
C21 C10 H10A 109.3
C9 C10 H10A 109.3
C12 C11 C16 117.9(6)
C12 C11 C9 122.7(6)
C16 C11 C9 119.3(6)
C11 C12 C13 122.0(7)
C11 C12 H12A 119.0
C13 C12 H12A 119.0
C14 C13 C12 118.4(7)
C14 C13 H13A 120.8
C12 C13 H13A 120.8
C15 C14 C13 121.5(7)
C15 C14 Br1 119.3(5)
C13 C14 Br1 119.1(6)
C14 C15 C16 119.3(6)
C14 C15 H15A 120.4
C16 C15 H15A 120.4
C15 C16 C11 120.9(7)
C15 C16 H16A 119.6
C11 C16 H16A 119.6
N3 C17 C18 114.4(8)
N3 C17 H17A 122.8
C18 C17 H17A 122.8
C17 C18 C19 105.1(6)
C17 C18 H18A 127.4
C19 C18 H18A 127.4
N1 C19 C18 104.9(7)
N1 C19 H19A 127.5
C18 C19 H19A 127.5
O1 C20 N1 118.8(6)
O1 C20 C8 124.5(7)
N1 C20 C8 116.6(7)
O2 C21 O3 124.5(6)
O2 C21 C10 124.4(6)
O3 C21 C10 111.1(6)
O3 C22 C23 108.4(8)
O3 C22 H22A 110.0
C23 C22 H22A 110.0
O3 C22 H22B 110.0
C23 C22 H22B 110.0
H22A C22 H22B 108.4
C22 C23 H23A 109.5
C22 C23 H23B 109.5
H23A C23 H23B 109.5
C22 C23 H23C 109.5
H23A C23 H23C 109.5
H23B C23 H23C 109.5

loop_
_geom_bond_atom_site_label_1
_geom_bond_atom_site_label_2
_geom_bond_distance
Br1 C14 1.899(7)
O1 C20 1.224(9)
O2 C21 1.214(9)
O3 C21 1.338(8)
O3 C22 1.454(9)
N1 N3 1.378(10)
N1 C19 1.394(10)
N1 C20 1.398(9)
N2 C10 1.464(8)
N2 C7 1.467(9)
N2 H2A 0.8800
N3 C17 1.309(10)
C1 C6 1.361(11)
C1 C2 1.415(10)
C1 C7 1.528(9)
C2 C3 1.401(10)
C2 H2B 0.9500
C3 C4 1.387(13)
C3 H3B 0.9500
C4 C5 1.395(12)
C4 H4A 0.9500
C5 C6 1.406(10)
C5 H5A 0.9500
C6 H6A 0.9500
C7 C8 1.563(10)
C7 H7A 1.0000
C8 C20 1.487(11)
C8 C9 1.515(8)
C8 H8A 1.0000
C9 C11 1.515(9)
C9 C10 1.551(11)
C9 H9A 1.0000
C10 C21 1.517(10)
C10 H10A 1.0000
C11 C12 1.395(11)
C11 C16 1.408(10)
C12 C13 1.395(10)
C12 H12A 0.9500
C13 C14 1.393(10)
C13 H13A 0.9500
C14 C15 1.384(11)
C15 C16 1.398(10)
C15 H15A 0.9500
C16 H16A 0.9500
C17 C18 1.383(13)
C17 H17A 0.9500
C18 C19 1.394(11)
C18 H18A 0.9500
C19 H19A 0.9500
C22 C23 1.533(13)
C22 H22A 0.9900
C22 H22B 0.9900
C23 H23A 0.9800
C23 H23B 0.9800
C23 H23C 0.9800
